data_2106921
loop_
_publ_author_name
'Evans, D.M.'
'Katz, L.'

_publ_section_title
;
 The structure of the twelve layer barium chromium oxide, Ba2 Cr7-x O14
 (x=0.5)
;
_journal_name_full 'Acta Crystallographica B (24,1968-38,1982)'
_journal_page_first 1219
_journal_page_last 1223
_journal_volume 28
_journal_year 1972
_chemical_formula_sum 'Ba2 Cr7 O14'
_space_group_IT_number 166
_symmetry_space_group_name_Hall '-R 3 2"'
_symmetry_space_group_name_H-M 'R -3 m :H'
_cell_angle_alpha 90
_cell_angle_beta 90
_cell_angle_gamma 120
_cell_formula_units_Z 3
_cell_length_a 5.652
_cell_length_b 5.652
_cell_length_c 27.77
_cell_volume 768.265
_citation_journal_id_ASTM ACBCAR
_cod_data_source_file Evans_ACBCAR_1972_1989.cif
_cod_data_source_block Ba2Cr7O14
_cod_original_cell_volume 768.2646
_cod_database_code 2106921

loop_
_symmetry_equiv_pos_as_xyz
x,y,z
-y,x-y,z
-x+y,-x,z
y,x,-z
-x,-x+y,-z
x-y,-y,-z
-x,-y,-z
y,-x+y,-z
x-y,x,-z
-y,-x,z
x,x-y,z
-x+y,y,z
x+2/3,y+1/3,z+1/3
-y+2/3,x-y+1/3,z+1/3
-x+y+2/3,-x+1/3,z+1/3
y+2/3,x+1/3,-z+1/3
-x+2/3,-x+y+1/3,-z+1/3
x-y+2/3,-y+1/3,-z+1/3
-x+2/3,-y+1/3,-z+1/3
y+2/3,-x+y+1/3,-z+1/3
x-y+2/3,x+1/3,-z+1/3
-y+2/3,-x+1/3,z+1/3
x+2/3,x-y+1/3,z+1/3
-x+y+2/3,y+1/3,z+1/3
x+1/3,y+2/3,z+2/3
-y+1/3,x-y+2/3,z+2/3
-x+y+1/3,-x+2/3,z+2/3
y+1/3,x+2/3,-z+2/3
-x+1/3,-x+y+2/3,-z+2/3
x-y+1/3,-y+2/3,-z+2/3
-x+1/3,-y+2/3,-z+2/3
y+1/3,-x+y+2/3,-z+2/3
x-y+1/3,x+2/3,-z+2/3
-y+1/3,-x+2/3,z+2/3
x+1/3,x-y+2/3,z+2/3
-x+y+1/3,y+2/3,z+2/3

loop_
_atom_site_label
_atom_site_type_symbol
_atom_site_fract_x
_atom_site_fract_y
_atom_site_fract_z
_atom_site_occupancy
_atom_site_U_iso_or_equiv
O1 O 0.1719 0.8281 0.6167 1 0.0
Cr3 Cr 0 0 0.06546 1 0.0
Cr1 Cr 0.5 0 0.5 1 0.0
O3 O 0 0 0.1269 1 0.0
O2 O 0.1724 0.8276 0.4614 1 0.0
Cr2 Cr 0 0 0.42638 1 0.0
Ba1 Ba 0 0 0.29331 1 0.0
